data_4322966
loop_
_publ_author_name
'Valery R. Polyakov'
'Vijay Sharma'
'Carolyn L. Crankshaw'
'David Piwnica-Worms'

_publ_contact_author_address
;     Mallincrodt Institute of Radiology
      Washington University Medical School
      P.O. Box 8225
      510 South Kingshighway Bouleward
      St. Louis, MO 63110-1076
      USA

;
_publ_contact_author_email piwnica-worms@mirlink.wustl.edu
_publ_contact_author_fax '+1 (314) 362-0152'
_publ_contact_author_name 'Dr. David Piwnica-Worms'
_publ_contact_author_phone '+1 (314) 362-9356'
_publ_section_title
;
 Synthesis, Molecular Structure, and Properties of a Neutral Schiff Base
 Phenolic Complex of Magnesium
;
_journal_name_full 'Inorganic Chemistry'
_journal_page_first 4740
_journal_page_last 4742
_journal_paper_doi 10.1021/ic971466u
_journal_volume 37
_journal_year 1998
_chemical_formula_sum 'C24 H32 Mg N4 O4'
_chemical_formula_weight 464.85
_chemical_name_systematic
;
Mg(N-(2-Hydroxo-3-methoxy-benzylidene)-N'-{2-[3-(2'-hydroxo-3'-methoxy-
benzylideneamino)-propylamino]-ethyl}-propane-1,3-diamine)
;
_space_group_IT_number 2
_symmetry_cell_setting triclinic
_symmetry_Int_Tables_number 2
_symmetry_space_group_name_Hall '-P 1'
_symmetry_space_group_name_H-M 'P -1'
_atom_sites_solution_hydrogens difmap
_atom_sites_solution_primary direct
_atom_sites_solution_secondary difmap
_audit_creation_method SHELXL
_cell_angle_alpha 89.960(10)
_cell_angle_beta 73.450(10)
_cell_angle_gamma 61.890(10)
_cell_formula_units_Z 4
_cell_length_a 11.693(2)
_cell_length_b 11.315(2)
_cell_length_c 21.7470(10)
_cell_measurement_reflns_used 37
_cell_measurement_temperature 293(2)
_cell_measurement_theta_max 55.875
_cell_measurement_theta_min 8.539
_cell_volume 2402.2(7)
_computing_cell_refinement 'Siemens XSCANS'
_computing_data_collection 'Siemens XSCANS'
_computing_data_reduction 'Siemens XSCANS'
_computing_molecular_graphics 'Siemens SHELXTL'
_computing_publication_material 'Siemens SHELXTL'
_computing_structure_refinement 'Siemens SHELXTL'
_computing_structure_solution 'Siemens SHELXTL'
_diffrn_ambient_temperature 293(2)
_diffrn_measurement_device 'Siemens P4'
_diffrn_measurement_method '2\q/\w scans'
_diffrn_radiation_monochromator graphite
_diffrn_radiation_source 'fine-focus sealed tube'
_diffrn_radiation_type CuK\a
_diffrn_radiation_wavelength 1.54178
_diffrn_reflns_av_R_equivalents 0.2232
_diffrn_reflns_av_sigmaI/netI 0.2252
_diffrn_reflns_limit_h_max 14
_diffrn_reflns_limit_h_min -13
_diffrn_reflns_limit_k_max 13
_diffrn_reflns_limit_k_min -13
_diffrn_reflns_limit_l_max 26
_diffrn_reflns_limit_l_min -23
_diffrn_reflns_number 12665
_diffrn_reflns_theta_max 70.00
_diffrn_reflns_theta_min 2.15
_diffrn_standards_decay_% 0
_diffrn_standards_interval_count 97
_diffrn_standards_number 3
_exptl_absorpt_coefficient_mu 0.949
_exptl_absorpt_correction_type none
_exptl_crystal_colour light_yellow
_exptl_crystal_density_diffrn 1.285
_exptl_crystal_density_method 'not measured'
_exptl_crystal_description plates
_exptl_crystal_F_000 992
_exptl_crystal_size_max 0.8
_exptl_crystal_size_mid 0.2
_exptl_crystal_size_min 0.05
_refine_diff_density_max 0.308
_refine_diff_density_min -0.297
_refine_diff_density_rms 0.053
_refine_ls_extinction_method none
_refine_ls_goodness_of_fit_all 0.420
_refine_ls_goodness_of_fit_obs 0.416
_refine_ls_hydrogen_treatment mixed
_refine_ls_matrix_type full
_refine_ls_number_parameters 607
_refine_ls_number_reflns 6583
_refine_ls_number_restraints 0
_refine_ls_restrained_S_all 0.425
_refine_ls_restrained_S_obs 0.416
_refine_ls_R_factor_all 0.0812
_refine_ls_R_factor_obs 0.0666
_refine_ls_shift/esd_max -0.126
_refine_ls_shift/esd_mean 0.017
_refine_ls_structure_factor_coef Fsqd
_refine_ls_weighting_details 'w=1/[\s^2^(Fo^2^)+(0.2130P)^2^+20.1318P] where P=(Fo^2^+2Fc^2^)/3'
_refine_ls_weighting_scheme calc
_refine_ls_wR_factor_all 0.2215
_refine_ls_wR_factor_obs 0.1835
_reflns_number_observed 4606
_reflns_number_total 6409
_reflns_observed_criterion >2sigma(I)
_cod_data_source_file ic971466u.cif
_cod_data_source_block pokpb014
_cod_depositor_comments
;
The following automatic conversions were performed:

'_refine_ls_weighting_scheme' value 'calc
w=1/[\s^2^(Fo^2^)+(0.2130P)^2^+20.1318P] where P=(Fo^2^+2Fc^2^)/3'
was changed to 'calc'. New tag '_refine_ls_weighting_details' was
created. The value of the new tag was set to
'w=1/[\s^2^(Fo^2^)+(0.2130P)^2^+20.1318P] where P=(Fo^2^+2Fc^2^)/3'.

Automatic conversion script
Id: cif_fix_values 3143 2015-03-26 13:38:13Z robertas 
;
_cod_original_cell_volume 2402.2(6)
_cod_database_code 4322966

loop_
_symmetry_equiv_pos_as_xyz
'x, y, z'
'-x, -y, -z'

loop_
_atom_site_aniso_label
_atom_site_aniso_U_11
_atom_site_aniso_U_22
_atom_site_aniso_U_33
_atom_site_aniso_U_23
_atom_site_aniso_U_13
_atom_site_aniso_U_12
Mg1 0.0325(7) 0.0564(9) 0.0395(7) 0.0102(6) -0.0095(6) -0.0199(6)
O1 0.042(2) 0.088(3) 0.069(2) 0.019(2) -0.020(2) -0.008(2)
O2 0.036(2) 0.056(2) 0.049(2) 0.0113(14) -0.0072(13) -0.0142(14)
O3 0.039(2) 0.101(3) 0.077(2) 0.009(2) -0.020(2) -0.038(2)
O4 0.035(2) 0.065(2) 0.045(2) 0.0144(14) -0.0111(12) -0.0269(14)
N1 0.060(3) 0.099(4) 0.048(2) -0.017(2) -0.004(2) -0.040(3)
N2 0.033(2) 0.094(3) 0.041(2) 0.022(2) -0.010(2) -0.020(2)
N3 0.029(2) 0.048(2) 0.051(2) 0.014(2) -0.0077(15) -0.012(2)
N4 0.033(2) 0.042(2) 0.041(2) 0.0094(14) -0.0106(14) -0.0164(15)
C1 0.069(4) 0.157(7) 0.068(4) -0.024(4) -0.012(3) -0.067(4)
C2 0.065(4) 0.189(8) 0.049(3) 0.011(4) -0.025(3) -0.064(4)
C3 0.049(3) 0.138(6) 0.055(3) 0.028(3) -0.026(2) -0.039(3)
C4 0.047(3) 0.066(3) 0.060(3) 0.020(3) -0.012(2) -0.006(2)
C5 0.044(3) 0.057(3) 0.067(3) 0.027(2) -0.013(2) -0.016(2)
C6 0.039(2) 0.051(3) 0.076(3) 0.019(2) -0.019(2) -0.026(2)
C7 0.040(2) 0.056(3) 0.063(3) 0.008(2) -0.020(2) -0.024(2)
C8 0.038(2) 0.051(2) 0.049(2) 0.015(2) -0.019(2) -0.018(2)
C10 0.090(4) 0.092(4) 0.045(3) -0.017(3) -0.005(3) -0.053(4)
C11 0.091(4) 0.053(3) 0.045(3) -0.007(2) -0.005(3) -0.026(3)
C12 0.059(3) 0.061(3) 0.027(2) 0.006(2) -0.001(2) -0.018(3)
C13 0.057(3) 0.061(3) 0.037(2) 0.013(2) -0.005(2) -0.002(3)
C14 0.095(5) 0.073(4) 0.049(3) 0.006(3) -0.010(3) -0.001(4)
C16 0.124(6) 0.082(5) 0.067(4) -0.011(3) -0.009(4) -0.044(5)
C15 0.137(7) 0.070(4) 0.066(4) 0.000(3) -0.007(4) -0.002(5)
C17 0.077(5) 0.142(7) 0.131(6) 0.015(5) -0.068(5) -0.009(4)
C20 0.045(2) 0.033(2) 0.043(2) 0.006(2) -0.013(2) -0.016(2)
C21 0.040(2) 0.041(2) 0.042(2) 0.004(2) -0.005(2) -0.022(2)
C22 0.034(2) 0.043(2) 0.041(2) -0.007(2) 0.000(2) -0.020(2)
C23 0.037(2) 0.058(3) 0.054(3) -0.005(2) -0.005(2) -0.024(2)
C24 0.045(3) 0.069(3) 0.079(3) -0.006(3) -0.001(2) -0.039(3)
C25 0.060(3) 0.069(3) 0.087(4) 0.014(3) -0.002(3) -0.044(3)
C26 0.059(3) 0.056(3) 0.061(3) 0.015(2) -0.008(2) -0.034(2)
C27 0.066(4) 0.130(6) 0.093(4) -0.010(4) -0.030(3) -0.056(4)
Mg2 0.0406(7) 0.0255(6) 0.0410(7) 0.0083(5) -0.0200(6) -0.0171(6)
O11 0.057(2) 0.054(2) 0.063(2) 0.0048(15) -0.0087(15) -0.042(2)
O12 0.0365(14) 0.0273(14) 0.0520(15) 0.0045(11) -0.0137(12) -0.0182(12)
O13 0.062(2) 0.059(2) 0.084(2) 0.005(2) -0.036(2) -0.036(2)
O14 0.053(2) 0.0365(15) 0.056(2) 0.0096(13) -0.0325(14) -0.0238(13)
N11 0.037(2) 0.035(2) 0.049(2) 0.0086(15) -0.0177(15) -0.0195(15)
N12 0.046(2) 0.029(2) 0.045(2) 0.0083(14) -0.023(2) -0.020(2)
N13 0.045(2) 0.029(2) 0.044(2) 0.0001(14) -0.015(2) -0.015(2)
N14 0.066(2) 0.037(2) 0.046(2) 0.012(2) -0.022(2) -0.026(2)
C51 0.074(3) 0.051(3) 0.047(2) 0.017(2) -0.016(2) -0.035(3)
C52 0.060(3) 0.057(3) 0.055(3) 0.006(2) -0.001(2) -0.030(2)
C53 0.045(3) 0.049(3) 0.060(3) 0.003(2) -0.010(2) -0.022(2)
C54 0.044(2) 0.033(2) 0.055(2) 0.004(2) -0.021(2) -0.008(2)
C55 0.060(3) 0.026(2) 0.048(2) 0.010(2) -0.029(2) -0.017(2)
C56 0.059(3) 0.037(2) 0.058(2) 0.017(2) -0.025(2) -0.033(2)
C57 0.058(3) 0.061(3) 0.061(3) 0.018(2) -0.017(2) -0.045(3)
C58 0.039(2) 0.050(2) 0.066(3) 0.006(2) -0.015(2) -0.029(2)
C60 0.082(3) 0.040(2) 0.043(2) 0.013(2) -0.027(2) -0.019(2)
C61 0.077(3) 0.040(2) 0.061(3) 0.008(2) -0.046(3) -0.019(2)
C62 0.053(3) 0.030(2) 0.055(2) -0.003(2) -0.031(2) -0.010(2)
C63 0.053(3) 0.044(3) 0.075(3) -0.009(2) -0.038(2) -0.011(2)
C64 0.076(4) 0.065(3) 0.114(5) 0.005(3) -0.064(4) -0.024(3)
C65 0.101(5) 0.082(4) 0.120(5) 0.016(4) -0.088(4) -0.027(4)
C66 0.115(5) 0.067(4) 0.091(4) 0.024(3) -0.072(4) -0.033(4)
C67 0.052(3) 0.084(4) 0.081(3) -0.012(3) -0.016(3) -0.038(3)
C70 0.033(2) 0.031(2) 0.057(2) 0.007(2) -0.019(2) -0.012(2)
C71 0.042(2) 0.026(2) 0.056(2) 0.012(2) -0.025(2) -0.017(2)
C72 0.048(2) 0.028(2) 0.037(2) 0.013(2) -0.022(2) -0.023(2)
C73 0.059(3) 0.037(2) 0.046(2) 0.013(2) -0.024(2) -0.032(2)
C74 0.078(3) 0.040(2) 0.072(3) 0.021(2) -0.035(3) -0.043(3)
C75 0.080(4) 0.022(2) 0.110(4) 0.017(2) -0.053(3) -0.021(2)
C76 0.056(3) 0.027(2) 0.094(3) 0.009(2) -0.034(3) -0.016(2)
C77 0.082(4) 0.088(4) 0.086(4) 0.019(3) -0.022(3) -0.067(3)

loop_
_atom_site_label
_atom_site_type_symbol
_atom_site_fract_x
_atom_site_fract_y
_atom_site_fract_z
_atom_site_U_iso_or_equiv
_atom_site_thermal_displace_type
_atom_site_occupancy
_atom_site_calc_flag
_atom_site_refinement_flags
_atom_site_disorder_group
Mg1 Mg 0.34061(13) 0.50045(14) 0.13103(6) 0.0441(4) Uani 1 d . .
O1 O 0.7898(3) 0.2608(4) 0.0957(2) 0.0758(11) Uani 1 d . .
O2 O 0.5427(3) 0.3790(3) 0.08446(13) 0.0522(7) Uani 1 d . .
O3 O -0.0909(3) 0.6053(4) 0.1832(2) 0.0702(10) Uani 1 d . .
O4 O 0.1429(3) 0.5803(3) 0.18392(12) 0.0478(7) Uani 1 d . .
N1 N 0.3235(4) 0.3511(5) 0.0759(2) 0.0716(12) Uani 1 d . .
N2 N 0.2714(4) 0.6335(5) 0.0584(2) 0.0616(11) Uani 1 d . .
H2N H 0.3380(55) 0.5982(52) 0.0202(26) 0.074 Uiso 1 d . .
N3 N 0.3709(3) 0.6686(4) 0.1582(2) 0.0468(9) Uani 1 d . .
H3N H 0.3007(48) 0.7158(47) 0.1900(22) 0.056 Uiso 1 d . .
N4 N 0.3706(3) 0.4442(3) 0.22437(14) 0.0395(7) Uani 1 d . .
C1 C 0.2002(6) 0.3937(8) 0.0573(3) 0.095(2) Uani 1 d . .
H1 H 0.1209 0.4258 0.0961 0.115 Uiso 1 calc . .
H1' H 0.2084 0.3165 0.0331 0.115 Uiso 1 calc . .
C2 C 0.1794(6) 0.5069(9) 0.0155(3) 0.099(2) Uani 1 d . .
H2 H 0.2611 0.4739 -0.0221 0.119 Uiso 1 calc . .
H2' H 0.1042 0.5233 -0.0002 0.119 Uiso 1 calc . .
C3 C 0.1501(5) 0.6395(7) 0.0474(3) 0.082(2) Uani 1 d . .
H3 H 0.1175 0.7080 0.0203 0.098 Uiso 1 calc . .
H3' H 0.0778 0.6667 0.0887 0.098 Uiso 1 calc . .
C4 C 0.2463(5) 0.7668(5) 0.0839(2) 0.0683(14) Uani 1 d . .
H4 H 0.1622 0.8103 0.1205 0.082 Uiso 1 calc . .
H4' H 0.2365 0.8244 0.0505 0.082 Uiso 1 calc . .
C5 C 0.3648(5) 0.7482(5) 0.1051(2) 0.0612(12) Uani 1 d . .
H5 H 0.4495 0.7013 0.0690 0.073 Uiso 1 calc . .
H5' H 0.3522 0.8358 0.1195 0.073 Uiso 1 calc . .
C6 C 0.4914(4) 0.6327(5) 0.1787(2) 0.0533(11) Uani 1 d . .
H6 H 0.4986 0.7135 0.1851 0.064 Uiso 1 calc . .
H6' H 0.5733 0.5681 0.1444 0.064 Uiso 1 calc . .
C7 C 0.4844(4) 0.5722(5) 0.2408(2) 0.0515(11) Uani 1 d . .
H7 H 0.3994 0.6352 0.2740 0.062 Uiso 1 calc . .
H7' H 0.5589 0.5640 0.2551 0.062 Uiso 1 calc . .
C8 C 0.4922(4) 0.4340(4) 0.2369(2) 0.0463(10) Uani 1 d . .
H8 H 0.5741 0.3707 0.2022 0.056 Uiso 1 calc . .
H8' H 0.4980 0.3995 0.2774 0.056 Uiso 1 calc . .
C10 C 0.4149(7) 0.2267(7) 0.0613(2) 0.076(2) Uani 1 d . .
H10 H 0.3935 0.1680 0.0436 0.091 Uiso 1 calc . .
C11 C 0.5487(6) 0.1666(5) 0.0693(2) 0.0711(15) Uani 1 d . .
C12 C 0.6055(5) 0.2479(5) 0.0802(2) 0.0571(12) Uani 1 d . .
C13 C 0.7413(5) 0.1771(5) 0.0846(2) 0.0663(14) Uani 1 d . .
C14 C 0.8148(7) 0.0382(7) 0.0790(3) 0.093(2) Uani 1 d . .
C16 C 0.6253(9) 0.0245(7) 0.0626(3) 0.099(2) Uani 1 d . .
H16 H 0.5878 -0.0279 0.0545 0.119 Uiso 1 calc . .
C15 C 0.7536(10) -0.0380(7) 0.0680(3) 0.118(3) Uani 1 d . .
H15 H 0.8147 -0.1022 0.0284 0.142 Uiso 1 calc . .
H15 H 0.7517 -0.0907 0.1031 0.142 Uiso 1 calc . .
C17 C 0.9220(7) 0.1993(9) 0.1030(4) 0.127(3) Uani 1 d . .
H17 H 0.9417 0.2686 0.1136 0.153 Uiso 1 calc . .
H17' H 0.9895 0.1425 0.0630 0.153 Uiso 1 calc . .
H17" H 0.9241 0.1454 0.1371 0.153 Uiso 1 calc . .
C20 C 0.2854(4) 0.4286(4) 0.2710(2) 0.0419(9) Uani 1 d . .
H20 H 0.3095 0.4030 0.3080 0.050 Uiso 1 calc . .
C21 C 0.1534(4) 0.4483(4) 0.2700(2) 0.0421(9) Uani 1 d . .
C22 C 0.0923(4) 0.5206(4) 0.2258(2) 0.0420(9) Uani 1 d . .
C23 C -0.0358(4) 0.5307(5) 0.2282(2) 0.0519(11) Uani 1 d . .
C24 C -0.0959(5) 0.4736(5) 0.2725(3) 0.0639(13) Uani 1 d . .
H24 H -0.1783 0.4802 0.2726 0.077 Uiso 1 calc . .
C25 C -0.0352(5) 0.4069(6) 0.3167(3) 0.0715(15) Uani 1 d . .
H25 H -0.0775 0.3698 0.3470 0.086 Uiso 1 calc . .
C26 C 0.0878(5) 0.3941(5) 0.3166(2) 0.0590(12) Uani 1 d . .
H26 H 0.1276 0.3499 0.3472 0.071 Uiso 1 calc . .
C27 C -0.2022(6) 0.6007(7) 0.1724(3) 0.092(2) Uani 1 d . .
H27 H -0.2308 0.6576 0.1409 0.110 Uiso 1 calc . .
H27' H -0.2769 0.6324 0.2124 0.110 Uiso 1 calc . .
H27" H -0.1747 0.5090 0.1565 0.110 Uiso 1 calc . .
Mg2 Mg 0.44108(12) 0.98775(11) 0.37389(6) 0.0337(3) Uani 1 d . .
O11 O 0.6259(3) 1.2453(3) 0.38353(14) 0.0544(8) Uani 1 d . .
O12 O 0.4917(2) 1.1106(2) 0.41192(12) 0.0376(6) Uani 1 d . .
O13 O 0.1727(3) 0.8265(3) 0.3482(2) 0.0628(9) Uani 1 d . .
O14 O 0.3650(3) 0.8955(3) 0.33324(13) 0.0443(7) Uani 1 d . .
N11 N 0.2382(3) 1.1214(3) 0.44514(15) 0.0385(7) Uani 1 d . .
N12 N 0.4576(3) 0.8496(3) 0.4472(2) 0.0370(7) Uani 1 d . .
H12N H 0.4658(40) 0.8853(42) 0.4797(20) 0.044 Uiso 1 d . .
N13 N 0.6630(3) 0.8400(3) 0.3336(2) 0.0407(8) Uani 1 d . .
N14 N 0.4744(4) 1.0579(3) 0.2802(2) 0.0485(9) Uani 1 d . .
H13N H 0.6760(47) 0.7850(49) 0.3057(23) 0.058 Uiso 1 d . .
C51 C 0.5872(5) 1.0867(5) 0.2571(2) 0.0562(11) Uani 1 d . .
H51 H 0.5764 1.1542 0.2891 0.067 Uiso 1 calc . .
H51' H 0.5844 1.1241 0.2171 0.067 Uiso 1 calc . .
C52 C 0.7263(5) 0.9592(5) 0.2450(2) 0.0607(12) Uani 1 d . .
H52 H 0.7340 0.8915 0.2144 0.073 Uiso 1 calc . .
H52' H 0.7974 0.9816 0.2246 0.073 Uiso 1 calc . .
C53 C 0.7545(4) 0.8959(5) 0.3041(2) 0.0538(11) Uani 1 d . .
H53 H 0.8490 0.8237 0.2916 0.065 Uiso 1 calc . .
H53' H 0.7424 0.9638 0.3362 0.065 Uiso 1 calc . .
C54 C 0.6974(4) 0.7659(4) 0.3867(2) 0.0475(10) Uani 1 d . .
H54 H 0.6991 0.8231 0.4193 0.057 Uiso 1 calc . .
H54' H 0.7872 0.6859 0.3703 0.057 Uiso 1 calc . .
C55 C 0.5901(4) 0.7250(4) 0.4165(2) 0.0440(10) Uani 1 d . .
H55 H 0.5827 0.6746 0.3831 0.053 Uiso 1 calc . .
H55' H 0.6158 0.6674 0.4487 0.053 Uiso 1 calc . .
C56 C 0.3404(4) 0.8238(4) 0.4694(2) 0.0458(10) Uani 1 d . .
H56 H 0.3614 0.7523 0.4959 0.055 Uiso 1 calc . .
H56' H 0.3265 0.7930 0.4319 0.055 Uiso 1 calc . .
C57 C 0.2104(5) 0.9494(5) 0.5082(2) 0.0539(11) Uani 1 d . .
H57 H 0.2291 0.9849 0.5425 0.065 Uiso 1 calc . .
H57' H 0.1426 0.9230 0.5288 0.065 Uiso 1 calc . .
C58 C 0.1479(4) 1.0637(4) 0.4705(2) 0.0490(10) Uani 1 d . .
H58 H 0.1325 1.0290 0.4347 0.059 Uiso 1 calc . .
H58' H 0.0601 1.1345 0.4988 0.059 Uiso 1 calc . .
C60 C 0.4014(5) 1.0714(4) 0.2432(2) 0.0577(12) Uani 1 d . .
H60 H 0.4192 1.1076 0.2055 0.069 Uiso 1 calc . .
C61 C 0.2945(5) 1.0352(4) 0.2550(2) 0.0577(12) Uani 1 d . .
C62 C 0.2838(4) 0.9476(4) 0.2991(2) 0.0473(10) Uani 1 d . .
C63 C 0.1770(5) 0.9126(5) 0.3057(2) 0.0584(12) Uani 1 d . .
C64 C 0.0896(6) 0.9671(6) 0.2705(3) 0.081(2) Uani 1 d . .
H64 H 0.0201 0.9457 0.2755 0.098 Uiso 1 calc . .
C65 C 0.1022(7) 1.0525(7) 0.2279(3) 0.096(2) Uani 1 d . .
H65 H 0.0415 1.0876 0.2044 0.115 Uiso 1 calc . .
C66 C 0.2023(7) 1.0875(6) 0.2192(3) 0.087(2) Uani 1 d . .
H66 H 0.2097 1.1453 0.1898 0.104 Uiso 1 calc . .
C67 C 0.0850(5) 0.7713(6) 0.3492(3) 0.0719(14) Uani 1 d . .
H67 H 0.0909 0.7125 0.3814 0.086 Uiso 1 calc . .
H67' H 0.1128 0.7205 0.3073 0.086 Uiso 1 calc . .
H67" H -0.0077 0.8437 0.3596 0.086 Uiso 1 calc . .
C70 C 0.1964(4) 1.2430(4) 0.4692(2) 0.0410(9) Uani 1 d . .
H70 H 0.1083 1.2905 0.4988 0.049 Uiso 1 calc . .
C71 C 0.2756(4) 1.3135(4) 0.4540(2) 0.0391(9) Uani 1 d . .
C72 C 0.4196(4) 1.2417(4) 0.4250(2) 0.0340(8) Uani 1 d . .
C73 C 0.4871(4) 1.3213(4) 0.4128(2) 0.0415(9) Uani 1 d . .
C74 C 0.4162(5) 1.4594(4) 0.4294(2) 0.0544(12) Uani 1 d . .
H74 H 0.4624 1.5086 0.4200 0.065 Uiso 1 calc . .
C75 C 0.2748(5) 1.5269(4) 0.4604(3) 0.0671(14) Uani 1 d . .
H75 H 0.2272 1.6206 0.4727 0.081 Uiso 1 calc . .
C76 C 0.2068(5) 1.4548(4) 0.4726(3) 0.0584(12) Uani 1 d . .
H76 H 0.1127 1.5002 0.4937 0.070 Uiso 1 calc . .
C77 C 0.7028(6) 1.3147(6) 0.3685(3) 0.075(2) Uani 1 d . .
H77 H 0.7980 1.2501 0.3483 0.090 Uiso 1 calc . .
H77' H 0.6912 1.3640 0.4078 0.090 Uiso 1 calc . .
H77" H 0.6710 1.3768 0.3394 0.090 Uiso 1 calc . .

loop_
_atom_type_symbol
_atom_type_description
_atom_type_scat_dispersion_real
_atom_type_scat_dispersion_imag
_atom_type_scat_source
C C 0.0181 0.0091 'International Tables Vol C Tables 4.2.6.8 and 6.1.1.4'
H H 0.0000 0.0000 'International Tables Vol C Tables 4.2.6.8 and 6.1.1.4'
N N 0.0311 0.0180 'International Tables Vol C Tables 4.2.6.8 and 6.1.1.4'
O O 0.0492 0.0322 'International Tables Vol C Tables 4.2.6.8 and 6.1.1.4'
Mg Mg 0.1719 0.1771 'International Tables Vol C Tables 4.2.6.8 and 6.1.1.4'

loop_
_geom_angle_atom_site_label_1
_geom_angle_atom_site_label_2
_geom_angle_atom_site_label_3
_geom_angle
_geom_angle_site_symmetry_1
_geom_angle_site_symmetry_3
_geom_angle_publ_flag
O4 Mg1 O2 166.48(14) . . yes
O4 Mg1 N1 89.55(14) . . yes
O2 Mg1 N1 82.66(15) . . yes
O4 Mg1 N4 82.56(11) . . yes
O2 Mg1 N4 90.31(12) . . yes
N1 Mg1 N4 113.0(2) . . yes
O4 Mg1 N3 97.99(13) . . yes
O2 Mg1 N3 92.51(13) . . yes
N1 Mg1 N3 163.1(2) . . yes
N4 Mg1 N3 83.06(13) . . yes
O4 Mg1 N2 87.38(13) . . yes
O2 Mg1 N2 102.94(13) . . yes
N1 Mg1 N2 85.6(2) . . yes
N4 Mg1 N2 158.6(2) . . yes
N3 Mg1 N2 79.7(2) . . yes
C13 O1 C17 117.3(5) . . yes
C12 O2 Mg1 124.1(3) . . yes
C23 O3 C27 118.3(4) . . yes
C22 O4 Mg1 124.9(3) . . yes
C10 N1 C1 118.4(5) . . yes
C10 N1 Mg1 122.2(4) . . yes
C1 N1 Mg1 119.4(4) . . yes
C4 N2 C3 112.7(4) . . yes
C4 N2 Mg1 105.1(3) . . yes
C3 N2 Mg1 113.0(3) . . yes
C4 N2 H2N 112.1(33) . . no
C3 N2 H2N 105.8(32) . . no
Mg1 N2 H2N 108.3(33) . . no
C5 N3 C6 113.0(3) . . yes
C5 N3 Mg1 107.4(3) . . yes
C6 N3 Mg1 116.9(3) . . yes
C5 N3 H3N 107.6(31) . . no
C6 N3 H3N 107.9(32) . . no
Mg1 N3 H3N 103.2(31) . . no
C20 N4 C8 116.8(3) . . yes
C20 N4 Mg1 125.0(3) . . yes
C8 N4 Mg1 118.1(2) . . yes
N1 C1 C2 111.2(5) . . yes
N1 C1 H1 109.4(5) . . no
C2 C1 H1 109.4(7) . . no
N1 C1 H1' 109.4(6) . . no
C2 C1 H1' 109.4(6) . . no
H1 C1 H1' 108.0(6) . . no
C3 C2 C1 116.9(4) . . yes
C3 C2 H2 108.1(6) . . no
C1 C2 H2 108.1(7) . . no
C3 C2 H2' 108.0(7) . . no
C1 C2 H2' 108.1(6) . . no
H2 C2 H2' 107.3(5) . . no
N2 C3 C2 112.7(5) . . yes
N2 C3 H3 109.0(5) . . no
C2 C3 H3 109.1(5) . . no
N2 C3 H3' 109.0(5) . . no
C2 C3 H3' 109.1(6) . . no
H3 C3 H3' 107.8(6) . . no
N2 C4 C5 109.1(4) . . yes
N2 C4 H4 109.9(5) . . no
C5 C4 H4 109.9(5) . . no
N2 C4 H4' 109.8(5) . . no
C5 C4 H4' 109.8(5) . . no
H4 C4 H4' 108.3(4) . . no
N3 C5 C4 108.3(4) . . yes
N3 C5 H5 110.0(4) . . no
C4 C5 H5 110.0(5) . . no
N3 C5 H5' 110.0(4) . . no
C4 C5 H5' 110.0(4) . . no
H5 C5 H5' 108.4(4) . . no
N3 C6 C7 112.6(3) . . yes
N3 C6 H6 109.1(4) . . no
C7 C6 H6 109.1(4) . . no
N3 C6 H6' 109.1(4) . . no
C7 C6 H6' 109.1(4) . . no
H6 C6 H6' 107.8(4) . . no
C6 C7 C8 116.1(4) . . yes
C6 C7 H7 108.3(4) . . no
C8 C7 H7 108.3(4) . . no
C6 C7 H7' 108.3(4) . . no
C8 C7 H7' 108.3(4) . . no
H7 C7 H7' 107.4(4) . . no
N4 C8 C7 110.7(3) . . yes
N4 C8 H8 109.5(4) . . no
C7 C8 H8 109.5(4) . . no
N4 C8 H8' 109.5(3) . . no
C7 C8 H8' 109.5(4) . . no
H8 C8 H8' 108.1(4) . . no
N1 C10 C11 127.1(5) . . yes
N1 C10 H10 116.5(6) . . no
C11 C10 H10 116.5(6) . . no
C16 C11 C12 120.1(6) . . yes
C16 C11 C10 118.8(6) . . yes
C12 C11 C10 121.0(5) . . yes
O2 C12 C11 123.4(5) . . yes
O2 C12 C13 120.2(5) . . yes
C11 C12 C13 116.4(5) . . yes
O1 C13 C14 123.3(6) . . yes
O1 C13 C12 113.6(4) . . yes
C14 C13 C12 123.1(6) . . yes
C13 C14 C15 118.2(7) . . yes
C15 C16 C11 121.3(7) . . yes
C15 C16 H16 119.4(8) . . no
C11 C16 H16 119.3(8) . . no
C16 C15 C14 120.8(6) . . yes
C16 C15 H15 107.0(9) . . no
C14 C15 H15 107.2(9) . . no
C16 C15 H15 107.0(9) . . no
C14 C15 H15 107.2(9) . . no
H15 C15 H15 106.8(7) . . no
O1 C17 H17 109.5(7) . . no
O1 C17 H17' 109.5(6) . . no
H17 C17 H17' 109.5(9) . . no
O1 C17 H17" 109.5(7) . . no
H17 C17 H17" 109.5(7) . . no
H17' C17 H17" 109.4(8) . . no
N4 C20 C21 124.6(4) . . yes
N4 C20 H20 117.7(4) . . no
C21 C20 H20 117.7(4) . . no
C22 C21 C26 121.0(4) . . yes
C22 C21 C20 121.4(3) . . yes
C26 C21 C20 117.6(4) . . yes
O4 C22 C21 124.4(3) . . yes
O4 C22 C23 118.9(4) . . yes
C21 C22 C23 116.7(4) . . yes
C24 C23 O3 125.2(4) . . yes
C24 C23 C22 121.4(4) . . yes
O3 C23 C22 113.3(4) . . yes
C25 C24 C23 120.4(4) . . yes
C25 C24 H24 119.8(5) . . no
C23 C24 H24 119.8(6) . . no
C24 C25 C26 120.7(4) . . yes
C24 C25 H25 119.7(5) . . no
C26 C25 H25 119.7(6) . . no
C25 C26 C21 119.8(5) . . yes
C25 C26 H26 120.1(4) . . no
C21 C26 H26 120.1(4) . . no
O3 C27 H27 109.5(5) . . no
O3 C27 H27' 109.5(5) . . no
H27 C27 H27' 109.4(6) . . no
O3 C27 H27" 109.5(5) . . no
H27 C27 H27" 109.5(6) . . no
H27' C27 H27" 109.5(6) . . no
O14 Mg2 O12 169.89(12) . . yes
O14 Mg2 N14 83.15(12) . . yes
O12 Mg2 N14 91.66(12) . . yes
O14 Mg2 N11 91.33(12) . . yes
O12 Mg2 N11 82.81(11) . . yes
N14 Mg2 N11 113.85(13) . . yes
O14 Mg2 N13 100.32(12) . . yes
O12 Mg2 N13 87.67(12) . . yes
N14 Mg2 N13 83.70(13) . . yes
N11 Mg2 N13 160.15(13) . . yes
O14 Mg2 N12 87.96(12) . . yes
O12 Mg2 N12 99.52(12) . . yes
N14 Mg2 N12 160.45(14) . . yes
N11 Mg2 N12 83.63(12) . . yes
N13 Mg2 N12 80.80(12) . . yes
C73 O11 C77 117.9(4) . . yes
C72 O12 Mg2 125.6(2) . . yes
C63 O13 C67 117.7(4) . . yes
C62 O14 Mg2 126.4(2) . . yes
C70 N11 C58 117.3(3) . . yes
C70 N11 Mg2 124.7(3) . . yes
C58 N11 Mg2 117.9(2) . . yes
C56 N12 C55 113.2(3) . . yes
C56 N12 Mg2 114.2(2) . . yes
C55 N12 Mg2 104.8(2) . . yes
C56 N12 H12N 110.3(26) . . no
C55 N12 H12N 106.8(27) . . no
Mg2 N12 H12N 107.1(27) . . no
C54 N13 C53 113.5(3) . . yes
C54 N13 Mg2 105.1(2) . . yes
C53 N13 Mg2 116.5(2) . . yes
C54 N13 H13N 105.7(34) . . no
C53 N13 H13N 105.8(34) . . no
Mg2 N13 H13N 109.8(34) . . no
C60 N14 C51 118.1(4) . . yes
C60 N14 Mg2 123.2(3) . . yes
C51 N14 Mg2 118.7(3) . . yes
N14 C51 C52 111.8(4) . . yes
N14 C51 H51 109.3(4) . . no
C52 C51 H51 109.2(4) . . no
N14 C51 H51' 109.3(4) . . no
C52 C51 H51' 109.2(4) . . no
H51 C51 H51' 107.9(4) . . no
C53 C52 C51 116.4(4) . . yes
C53 C52 H52 108.2(4) . . no
C51 C52 H52 108.2(4) . . no
C53 C52 H52' 108.2(4) . . no
C51 C52 H52' 108.2(4) . . no
H52 C52 H52' 107.4(4) . . no
N13 C53 C52 112.4(4) . . yes
N13 C53 H53 109.1(4) . . no
C52 C53 H53 109.1(4) . . no
N13 C53 H53' 109.1(4) . . no
C52 C53 H53' 109.1(4) . . no
H53 C53 H53' 107.9(4) . . no
N13 C54 C55 108.4(3) . . yes
N13 C54 H54 110.0(3) . . no
C55 C54 H54 110.0(4) . . no
N13 C54 H54' 110.0(4) . . no
C55 C54 H54' 110.0(4) . . no
H54 C54 H54' 108.4(4) . . no
N12 C55 C54 108.3(3) . . yes
N12 C55 H55 110.0(3) . . no
C54 C55 H55 110.0(4) . . no
N12 C55 H55' 110.0(4) . . no
C54 C55 H55' 110.0(4) . . no
H55 C55 H55' 108.4(4) . . no
N12 C56 C57 111.7(3) . . yes
N12 C56 H56 109.3(4) . . no
C57 C56 H56 109.3(4) . . no
N12 C56 H56' 109.3(4) . . no
C57 C56 H56' 109.3(4) . . no
H56 C56 H56' 107.9(4) . . no
C56 C57 C58 116.3(4) . . yes
C56 C57 H57 108.2(4) . . no
C58 C57 H57 108.2(4) . . no
C56 C57 H57' 108.2(4) . . no
C58 C57 H57' 108.2(4) . . no
H57 C57 H57' 107.4(4) . . no
N11 C58 C57 111.2(3) . . yes
N11 C58 H58 109.4(4) . . no
C57 C58 H58 109.4(4) . . no
N11 C58 H58' 109.4(4) . . no
C57 C58 H58' 109.4(4) . . no
H58 C58 H58' 108.0(4) . . no
N14 C60 C61 125.8(4) . . yes
N14 C60 H60 117.1(5) . . no
C61 C60 H60 117.1(4) . . no
C62 C61 C66 120.2(5) . . yes
C62 C61 C60 121.7(4) . . yes
C66 C61 C60 118.1(5) . . yes
O14 C62 C61 123.5(4) . . yes
O14 C62 C63 118.8(4) . . yes
C61 C62 C63 117.7(4) . . yes
O13 C63 C64 125.1(5) . . yes
O13 C63 C62 115.1(4) . . yes
C64 C63 C62 119.7(5) . . yes
C65 C64 C63 121.2(5) . . yes
C65 C64 H64 119.4(6) . . no
C63 C64 H64 119.4(7) . . no
C64 C65 C66 121.5(5) . . yes
C64 C65 H65 119.3(7) . . no
C66 C65 H65 119.3(8) . . no
C65 C66 C61 119.6(5) . . yes
C65 C66 H66 120.2(6) . . no
C61 C66 H66 120.2(6) . . no
O13 C67 H67 109.5(4) . . no
O13 C67 H67' 109.5(4) . . no
H67 C67 H67' 109.5(5) . . no
O13 C67 H67" 109.5(5) . . no
H67 C67 H67" 109.5(5) . . no
H67' C67 H67" 109.5(5) . . no
N11 C70 C71 125.2(4) . . yes
N11 C70 H70 117.4(4) . . no
C71 C70 H70 117.4(4) . . no
C76 C71 C72 120.1(3) . . yes
C76 C71 C70 118.4(4) . . yes
C72 C71 C70 121.4(3) . . yes
O12 C72 C71 123.7(3) . . yes
O12 C72 C73 119.6(3) . . yes
C71 C72 C73 116.6(3) . . yes
C74 C73 O11 125.0(3) . . yes
C74 C73 C72 121.7(4) . . yes
O11 C73 C72 113.3(3) . . yes
C73 C74 C75 120.4(4) . . yes
C73 C74 H74 119.8(5) . . no
C75 C74 H74 119.8(4) . . no
C76 C75 C74 119.6(4) . . yes
C76 C75 H75 120.2(5) . . no
C74 C75 H75 120.2(5) . . no
C75 C76 C71 121.5(4) . . yes
C75 C76 H76 119.3(4) . . no
C71 C76 H76 119.3(4) . . no
O11 C77 H77 109.5(5) . . no
O11 C77 H77' 109.5(4) . . no
H77 C77 H77' 109.5(5) . . no
O11 C77 H77" 109.5(4) . . no
H77 C77 H77" 109.5(5) . . no
H77' C77 H77" 109.5(6) . . no

loop_
_geom_bond_atom_site_label_1
_geom_bond_atom_site_label_2
_geom_bond_distance
_geom_bond_site_symmetry_2
_geom_bond_publ_flag
Mg1 O4 2.001(3) . yes
Mg1 O2 2.019(3) . yes
Mg1 N1 2.189(4) . yes
Mg1 N4 2.200(3) . yes
Mg1 N3 2.202(4) . yes
Mg1 N2 2.235(4) . yes
O1 C13 1.364(7) . yes
O1 C17 1.424(7) . yes
O2 C12 1.297(5) . yes
O3 C23 1.390(6) . yes
O3 C27 1.410(6) . yes
O4 C22 1.306(5) . yes
N1 C10 1.270(7) . yes
N1 C1 1.468(7) . yes
N2 C4 1.469(7) . yes
N2 C3 1.476(6) . yes
N2 H2N 0.89(5) . no
N3 C5 1.461(5) . yes
N3 C6 1.474(5) . yes
N3 H3N 0.84(5) . no
N4 C20 1.281(5) . yes
N4 C8 1.474(5) . yes
C1 C2 1.534(10) . yes
C1 H1 0.970(6) . no
C1 H1' 0.970(6) . no
C2 C3 1.494(10) . yes
C2 H2 0.970(6) . no
C2 H2' 0.970(5) . no
C3 H3 0.970(6) . no
C3 H3' 0.970(5) . no
C4 C5 1.504(7) . yes
C4 H4 0.970(5) . no
C4 H4' 0.970(5) . no
C5 H5 0.970(5) . no
C5 H5' 0.970(5) . no
C6 C7 1.513(6) . yes
C6 H6 0.970(4) . no
C6 H6' 0.970(5) . no
C7 C8 1.524(6) . yes
C7 H7 0.970(4) . no
C7 H7' 0.970(4) . no
C8 H8 0.970(4) . no
C8 H8' 0.970(4) . no
C10 C11 1.445(8) . yes
C10 H10 0.930(5) . no
C11 C16 1.406(9) . yes
C11 C12 1.418(7) . yes
C12 C13 1.436(7) . yes
C13 C14 1.375(8) . yes
C14 C15 1.411(11) . yes
C16 C15 1.365(11) . yes
C16 H16 0.930(7) . no
C15 H15 0.970(6) . no
C15 H15 0.970(7) . no
C17 H17 0.960(9) . no
C17 H17' 0.960(8) . no
C17 H17" 0.960(8) . no
C20 C21 1.459(5) . yes
C20 H20 0.930(4) . no
C21 C22 1.395(6) . yes
C21 C26 1.410(5) . yes
C22 C23 1.433(6) . yes
C23 C24 1.372(6) . yes
C24 C25 1.370(7) . yes
C24 H24 0.930(4) . no
C25 C26 1.376(7) . yes
C25 H25 0.930(5) . no
C26 H26 0.930(5) . no
C27 H27 0.960(7) . no
C27 H27' 0.960(6) . no
C27 H27" 0.960(7) . no
Mg2 O14 1.997(3) . yes
Mg2 O12 2.006(3) . yes
Mg2 N14 2.183(3) . yes
Mg2 N11 2.201(3) . yes
Mg2 N13 2.217(3) . yes
Mg2 N12 2.216(3) . yes
O11 C73 1.370(5) . yes
O11 C77 1.425(5) . yes
O12 C72 1.295(4) . yes
O13 C63 1.351(6) . yes
O13 C67 1.425(5) . yes
O14 C62 1.293(5) . yes
N11 C70 1.276(5) . yes
N11 C58 1.470(5) . yes
N12 C56 1.482(5) . yes
N12 C55 1.479(5) . yes
N12 H12N 0.86(4) . no
N13 C54 1.464(5) . yes
N13 C53 1.484(5) . yes
N13 H13N 0.80(5) . no
N14 C60 1.293(6) . yes
N14 C51 1.458(6) . yes
C51 C52 1.530(7) . yes
C51 H51 0.970(5) . no
C51 H51' 0.970(4) . no
C52 C53 1.512(7) . yes
C52 H52 0.970(5) . no
C52 H52' 0.970(4) . no
C53 H53 0.970(4) . no
C53 H53' 0.970(4) . no
C54 C55 1.513(6) . yes
C54 H54 0.970(4) . no
C54 H54' 0.970(4) . no
C55 H55 0.970(4) . no
C55 H55' 0.970(4) . no
C56 C57 1.509(6) . yes
C56 H56 0.970(4) . no
C56 H56' 0.970(4) . no
C57 C58 1.525(6) . yes
C57 H57 0.970(4) . no
C57 H57' 0.970(4) . no
C58 H58 0.970(4) . no
C58 H58' 0.970(4) . no
C60 C61 1.448(7) . yes
C60 H60 0.930(4) . no
C61 C62 1.402(6) . yes
C61 C66 1.413(7) . yes
C62 C63 1.450(6) . yes
C63 C64 1.365(7) . yes
C64 C65 1.366(9) . yes
C64 H64 0.930(6) . no
C65 C66 1.369(9) . yes
C65 H65 0.930(5) . no
C66 H66 0.930(6) . no
C67 H67 0.960(6) . no
C67 H67' 0.960(5) . no
C67 H67" 0.960(5) . no
C70 C71 1.457(5) . yes
C70 H70 0.930(4) . no
C71 C76 1.404(6) . yes
C71 C72 1.414(5) . yes
C72 C73 1.434(5) . yes
C73 C74 1.366(6) . yes
C74 C75 1.396(7) . yes
C74 H74 0.930(4) . no
C75 C76 1.364(6) . yes
C75 H75 0.930(4) . no
C76 H76 0.930(5) . no
C77 H77 0.960(6) . no
C77 H77' 0.960(6) . no
C77 H77" 0.960(6) . no
